data_4066245
loop_
_publ_author_name
'Casely, Ian J.'
'Suh, YoungSung'
'Ziller, Joseph W.'
'Evans, William J.'

_publ_section_title
;
 Formation of a [ONN(allyl)O]&#x2212;Anion via NO Insertion and Coupling
 Using Yttrium and Lanthanide Allyl Metallocenes&#x2020;
;
_journal_issue 21
_journal_name_full Organometallics
_journal_page_first 5209
_journal_paper_doi 10.1021/om100364k
_journal_volume 29
_journal_year 2010
_chemical_formula_sum 'C46 H70 La2 N4 O4'
_chemical_formula_weight 1020.88
_chemical_name_systematic
; 
 ? 
;
_space_group_IT_number 14
_symmetry_cell_setting monoclinic
_symmetry_space_group_name_Hall '-P 2yn'
_symmetry_space_group_name_H-M 'P 1 21/n 1'
_atom_sites_solution_hydrogens geom
_atom_sites_solution_primary direct
_atom_sites_solution_secondary difmap
_audit_creation_method SHELXTL
_cell_angle_alpha 90.00
_cell_angle_beta 102.8866(17)
_cell_angle_gamma 90.00
_cell_formula_units_Z 2
_cell_length_a 9.8457(10)
_cell_length_b 15.6534(16)
_cell_length_c 15.2266(15)
_cell_measurement_reflns_used 937
_cell_measurement_temperature 163(2)
_cell_measurement_theta_max 27.05
_cell_measurement_theta_min 2.49
_cell_volume 2287.6(4)
_computing_cell_refinement 'Bruker SAINT'
_computing_data_collection 'Bruker SMART'
_computing_data_reduction 'Bruker SAINT'
_computing_molecular_graphics 'Bruker SHELXTL'
_computing_publication_material 'Bruker SHELXTL'
_computing_structure_refinement 'SHELXL-97 (Sheldrick, 2008)'
_computing_structure_solution 'SHELXS-97 (Sheldrick, 2008)'
_diffrn_ambient_temperature 163(2)
_diffrn_measured_fraction_theta_full 0.999
_diffrn_measured_fraction_theta_max 0.999
_diffrn_measurement_device_type 'Bruker SMART1K CCD'
_diffrn_measurement_method '\f and \w scans'
_diffrn_radiation_monochromator graphite
_diffrn_radiation_source 'normal-focus sealed tube'
_diffrn_radiation_type MoK\a
_diffrn_radiation_wavelength 0.71073
_diffrn_reflns_av_R_equivalents 0.0443
_diffrn_reflns_av_sigmaI/netI 0.0364
_diffrn_reflns_limit_h_max 11
_diffrn_reflns_limit_h_min -12
_diffrn_reflns_limit_k_max 19
_diffrn_reflns_limit_k_min -20
_diffrn_reflns_limit_l_max 19
_diffrn_reflns_limit_l_min -19
_diffrn_reflns_number 23392
_diffrn_reflns_theta_full 27.10
_diffrn_reflns_theta_max 27.10
_diffrn_reflns_theta_min 1.89
_exptl_absorpt_coefficient_mu 1.887
_exptl_absorpt_correction_T_max 0.7915
_exptl_absorpt_correction_T_min 0.7041
_exptl_absorpt_correction_type multi-scan
_exptl_absorpt_process_details 'Bruker SADABS'
_exptl_crystal_colour yellow
_exptl_crystal_density_diffrn 1.482
_exptl_crystal_density_meas ?
_exptl_crystal_density_method 'not measured'
_exptl_crystal_description 'arrow tip'
_exptl_crystal_F_000 1040
_exptl_crystal_size_max 0.20
_exptl_crystal_size_mid 0.14
_exptl_crystal_size_min 0.13
_refine_diff_density_max 0.764
_refine_diff_density_min -0.740
_refine_diff_density_rms 0.099
_refine_ls_extinction_method none
_refine_ls_goodness_of_fit_ref 1.277
_refine_ls_hydrogen_treatment constr
_refine_ls_matrix_type full
_refine_ls_number_parameters 281
_refine_ls_number_reflns 5052
_refine_ls_number_restraints 0
_refine_ls_restrained_S_all 1.277
_refine_ls_R_factor_all 0.0555
_refine_ls_R_factor_gt 0.0394
_refine_ls_shift/su_max 0.000
_refine_ls_shift/su_mean 0.000
_refine_ls_structure_factor_coef Fsqd
_refine_ls_weighting_details 'calc w=1/[\s^2^(Fo^2^)+(0.0140P)^2^+4.6800P] where P=(Fo^2^+2Fc^2^)/3'
_refine_ls_weighting_scheme calc
_refine_ls_wR_factor_gt 0.0779
_refine_ls_wR_factor_ref 0.0825
_reflns_number_gt 4106
_reflns_number_total 5052
_reflns_threshold_expression >2sigma(I)
_cod_data_source_file om100364k_si_001.cif
_cod_data_source_block yss1
_cod_depositor_comments
;
The following automatic conversions were performed:

'_symmetry_cell_setting' value 'Monoclinic' changed to 'monoclinic'
according to /home/saulius/struct/CIF-dictionaries/cif_core.dic
dictionary named 'cif_core.dic' version 2.4.1 from 2010-06-29.

Automatic conversion script
Id: cif_fix_values 1715 2011-07-08 13:25:40Z adriana 

The following automatic conversions were performed:

'_exptl_crystal_density_meas' value 'none' was changed to '?' - the
value is perceived as not measured.

Automatic conversion script
Id: cif_fix_values 3008 2015-01-20 13:52:24Z robertas 
;
_cod_original_sg_symbol_H-M P2(1)/n
_cod_database_code 4066245

loop_
_symmetry_equiv_pos_as_xyz
'x, y, z'
'-x+1/2, y+1/2, -z+1/2'
'-x, -y, -z'
'x-1/2, -y-1/2, z-1/2'

loop_
_atom_site_label
_atom_site_type_symbol
_atom_site_fract_x
_atom_site_fract_y
_atom_site_fract_z
_atom_site_U_iso_or_equiv
_atom_site_adp_type
_atom_site_occupancy
_atom_site_symmetry_multiplicity
_atom_site_calc_flag
_atom_site_refinement_flags
_atom_site_disorder_assembly
_atom_site_disorder_group
La1 La 0.02720(2) 0.046596(16) 0.826371(17) 0.02739(8) Uani 1 1 d . . .
C1 C -0.1693(4) 0.0380(3) 0.6603(3) 0.0332(10) Uani 1 1 d . B .
C2 C -0.0893(4) 0.1119(3) 0.6522(3) 0.0302(9) Uani 1 1 d . B .
C3 C -0.1176(4) 0.1733(3) 0.7132(3) 0.0308(10) Uani 1 1 d . B .
C4 C -0.2197(4) 0.1393(3) 0.7569(3) 0.0321(10) Uani 1 1 d . B .
C5 C -0.2521(4) 0.0565(3) 0.7233(3) 0.0311(9) Uani 1 1 d . . .
C6 C -0.1751(5) -0.0428(3) 0.6051(3) 0.0471(12) Uani 1 1 d . . .
H6A H -0.2081 -0.0901 0.6369 0.071 Uiso 1 1 calc R B .
H6B H -0.0818 -0.0560 0.5962 0.071 Uiso 1 1 calc R . .
H6C H -0.2390 -0.0345 0.5464 0.071 Uiso 1 1 calc R . .
C7 C -0.0113(5) 0.1237(3) 0.5792(3) 0.0434(12) Uani 1 1 d . . .
H7A H 0.0503 0.0746 0.5785 0.065 Uiso 1 1 calc R B .
H7B H 0.0444 0.1760 0.5904 0.065 Uiso 1 1 calc R . .
H7C H -0.0776 0.1280 0.5209 0.065 Uiso 1 1 calc R . .
C8 C -0.0580(5) 0.2623(3) 0.7276(4) 0.0488(13) Uani 1 1 d . . .
H8A H 0.0244 0.2665 0.7017 0.073 Uiso 1 1 calc R B .
H8B H -0.0315 0.2745 0.7923 0.073 Uiso 1 1 calc R . .
H8C H -0.1281 0.3037 0.6981 0.073 Uiso 1 1 calc R . .
C9 C -0.2869(5) 0.1874(3) 0.8209(3) 0.0439(12) Uani 1 1 d . . .
H9A H -0.3361 0.2372 0.7903 0.066 Uiso 1 1 calc R B .
H9B H -0.2153 0.2063 0.8728 0.066 Uiso 1 1 calc R . .
H9C H -0.3534 0.1501 0.8416 0.066 Uiso 1 1 calc R . .
C10 C -0.3626(5) -0.0028(3) 0.7429(3) 0.0433(12) Uani 1 1 d . B .
H10A H -0.4024 0.0216 0.7908 0.065 Uiso 1 1 calc R . .
H10B H -0.3208 -0.0585 0.7622 0.065 Uiso 1 1 calc R . .
H10C H -0.4362 -0.0101 0.6883 0.065 Uiso 1 1 calc R . .
C11 C 0.2725(4) -0.0123(3) 0.7806(3) 0.0338(10) Uani 1 1 d . B .
C12 C 0.2892(4) 0.0778(3) 0.7847(3) 0.0364(11) Uani 1 1 d . B .
C13 C 0.3066(4) 0.1030(3) 0.8752(4) 0.0387(11) Uani 1 1 d . B .
C14 C 0.3025(4) 0.0293(3) 0.9277(3) 0.0307(10) Uani 1 1 d . B .
C15 C 0.2824(4) -0.0416(3) 0.8693(3) 0.0326(9) Uani 1 1 d . B .
C16 C 0.2554(5) -0.0685(4) 0.6986(3) 0.0480(13) Uani 1 1 d . . .
H16A H 0.3434 -0.0980 0.6991 0.072 Uiso 1 1 calc R B .
H16B H 0.2294 -0.0334 0.6441 0.072 Uiso 1 1 calc R . .
H16C H 0.1822 -0.1108 0.6992 0.072 Uiso 1 1 calc R . .
C17 C 0.3123(5) 0.1345(4) 0.7098(4) 0.0568(15) Uani 1 1 d . . .
H17A H 0.2581 0.1871 0.7089 0.085 Uiso 1 1 calc R B .
H17B H 0.2823 0.1047 0.6521 0.085 Uiso 1 1 calc R . .
H17C H 0.4115 0.1486 0.7195 0.085 Uiso 1 1 calc R . .
C18 C 0.3339(5) 0.1936(3) 0.9096(4) 0.0525(14) Uani 1 1 d . . .
H18A H 0.4065 0.2193 0.8833 0.079 Uiso 1 1 calc R B .
H18B H 0.3650 0.1928 0.9754 0.079 Uiso 1 1 calc R . .
H18C H 0.2481 0.2271 0.8924 0.079 Uiso 1 1 calc R . .
C19 C 0.3251(5) 0.0253(3) 1.0292(3) 0.0411(12) Uani 1 1 d . . .
H19A H 0.2580 -0.0145 1.0456 0.062 Uiso 1 1 calc R B .
H19B H 0.3120 0.0822 1.0527 0.062 Uiso 1 1 calc R . .
H19C H 0.4200 0.0055 1.0550 0.062 Uiso 1 1 calc R . .
C20 C 0.2860(5) -0.1335(3) 0.8989(4) 0.0431(12) Uani 1 1 d . . .
H20A H 0.3804 -0.1562 0.9050 0.065 Uiso 1 1 calc R B .
H20B H 0.2207 -0.1669 0.8540 0.065 Uiso 1 1 calc R . .
H20C H 0.2594 -0.1371 0.9571 0.065 Uiso 1 1 calc R . .
O1 O -0.0487(3) -0.1056(2) 0.8228(2) 0.0400(8) Uani 1 1 d . B .
O2 O -0.0054(3) -0.1344(3) 1.0468(2) 0.0525(10) Uani 1 1 d . . .
C21 C -0.0728(7) -0.2361(3) 0.9203(4) 0.0549(15) Uani 1 1 d . . .
H21A H -0.0506 -0.2391 0.8601 0.066 Uiso 0.50 1 calc PR A 1
H21B H -0.1745 -0.2437 0.9131 0.066 Uiso 0.50 1 calc PR A 1
H21C H -0.1492 -0.2295 0.9493 0.066 Uiso 0.50 1 d PR A 2
H21D H -0.1152 -0.2589 0.8602 0.066 Uiso 0.50 1 d PR A 2
C22 C 0.0037(6) -0.3026(4) 0.9799(4) 0.0587(17) Uani 1 1 d . . .
H22A H 0.1013 -0.2960 1.0015 0.070 Uiso 1 1 calc R . .
C23 C -0.0547(7) -0.3684(4) 1.0037(4) 0.075(2) Uani 1 1 d . . .
H23A H -0.1522 -0.3764 0.9830 0.090 Uiso 1 1 calc R B .
H23B H -0.0007 -0.4096 1.0423 0.090 Uiso 1 1 calc R . .
N1 N -0.0223(7) -0.0873(6) 0.9136(6) 0.0277(15) Uani 0.65 1 d P B 1
N2 N -0.0286(5) -0.1534(4) 0.9632(4) 0.0254(11) Uani 0.65 1 d P B 1
N3 N -0.0079(14) -0.0859(9) 0.9609(10) 0.028(3) Uani 0.35 1 d P B 2
N4 N -0.0460(11) -0.1401(9) 0.8989(9) 0.033(3) Uani 0.35 1 d P B 2

loop_
_atom_site_aniso_label
_atom_site_aniso_U_11
_atom_site_aniso_U_22
_atom_site_aniso_U_33
_atom_site_aniso_U_23
_atom_site_aniso_U_13
_atom_site_aniso_U_12
La1 0.01896(11) 0.03204(13) 0.02918(13) 0.00045(12) 0.00110(8) 0.00103(11)
C1 0.028(2) 0.041(3) 0.027(2) -0.003(2) -0.0027(17) 0.0005(19)
C2 0.027(2) 0.039(2) 0.023(2) 0.0048(18) 0.0005(17) 0.0025(18)
C3 0.027(2) 0.030(2) 0.030(2) 0.0019(18) -0.0046(18) 0.0024(17)
C4 0.024(2) 0.038(2) 0.030(2) 0.0000(19) -0.0025(18) 0.0052(18)
C5 0.0203(19) 0.038(3) 0.031(2) 0.0001(19) -0.0018(17) 0.0000(18)
C6 0.047(3) 0.050(3) 0.040(3) -0.014(3) 0.001(2) -0.005(3)
C7 0.036(3) 0.062(3) 0.031(3) 0.007(2) 0.004(2) 0.003(2)
C8 0.045(3) 0.037(3) 0.058(3) 0.004(2) -0.002(3) -0.005(2)
C9 0.037(3) 0.049(3) 0.043(3) -0.005(2) 0.003(2) 0.014(2)
C10 0.030(3) 0.057(3) 0.040(3) -0.001(2) 0.002(2) -0.008(2)
C11 0.020(2) 0.045(3) 0.038(3) 0.000(2) 0.0091(19) 0.0026(18)
C12 0.018(2) 0.045(3) 0.045(3) 0.012(2) 0.0048(19) 0.0012(18)
C13 0.019(2) 0.038(3) 0.054(3) 0.000(2) -0.003(2) -0.0003(18)
C14 0.0159(19) 0.039(3) 0.035(2) 0.0016(19) 0.0001(17) 0.0038(17)
C15 0.0195(19) 0.035(2) 0.043(3) 0.002(2) 0.0060(18) 0.0053(19)
C16 0.034(3) 0.065(4) 0.045(3) -0.008(2) 0.008(2) 0.008(2)
C17 0.032(3) 0.074(4) 0.061(4) 0.028(3) 0.002(2) -0.003(3)
C18 0.032(3) 0.044(3) 0.075(4) -0.002(3) 0.000(3) -0.006(2)
C19 0.025(2) 0.055(3) 0.040(3) -0.005(2) 0.001(2) 0.006(2)
C20 0.031(2) 0.038(3) 0.062(3) 0.001(2) 0.015(2) 0.008(2)
O1 0.0355(18) 0.0425(19) 0.040(2) 0.0080(15) 0.0037(15) 0.0014(14)
O2 0.0391(19) 0.087(3) 0.0312(19) -0.0189(19) 0.0083(15) -0.0067(19)
C21 0.085(4) 0.045(3) 0.039(3) -0.017(2) 0.023(3) -0.030(3)
C22 0.038(3) 0.058(4) 0.072(4) -0.034(3) -0.003(3) 0.004(3)
C23 0.077(5) 0.072(5) 0.061(4) 0.006(3) -0.018(3) 0.015(4)
N1 0.024(3) 0.033(4) 0.027(4) 0.002(4) 0.006(3) 0.002(3)
N2 0.022(3) 0.029(4) 0.022(4) -0.001(2) -0.001(2) 0.001(2)
N3 0.033(7) 0.024(7) 0.026(7) 0.005(6) 0.005(7) 0.002(5)
N4 0.027(6) 0.025(7) 0.041(9) 0.003(6) -0.006(5) 0.006(5)

loop_
_atom_type_symbol
_atom_type_description
_atom_type_scat_dispersion_real
_atom_type_scat_dispersion_imag
_atom_type_scat_source
C C 0.0033 0.0016 'International Tables Vol C Tables 4.2.6.8 and 6.1.1.4'
H H 0.0000 0.0000 'International Tables Vol C Tables 4.2.6.8 and 6.1.1.4'
N N 0.0061 0.0033 'International Tables Vol C Tables 4.2.6.8 and 6.1.1.4'
O O 0.0106 0.0060 'International Tables Vol C Tables 4.2.6.8 and 6.1.1.4'
La La -0.2871 2.4523 'International Tables Vol C Tables 4.2.6.8 and 6.1.1.4'

loop_
_geom_angle_atom_site_label_1
_geom_angle_atom_site_label_2
_geom_angle_atom_site_label_3
_geom_angle
_geom_angle_site_symmetry_1
_geom_angle_site_symmetry_3
Cnt1 La1 O1 98.3 . .
Cnt1 La1 N1 117.9 . .
Cnt1 La1 O2 102.1 . 3_557
Cnt2 La1 O1 101.8 . .
Cnt2 La1 N1 99.3 . .
Cnt2 La1 O2 102.8 . 3_557
Cnt1 La1 Cnt2 134.9 . .
O2 La1 O1 118.73(12) 3_557 .
O2 La1 N1 89.5(2) 3_557 .
O1 La1 N1 31.4(2) . .
O2 La1 C3 88.00(13) 3_557 .
O1 La1 C3 123.65(11) . .
N1 La1 C3 139.65(18) . .
O2 La1 C15 109.11(13) 3_557 .
O1 La1 C15 77.52(12) . .
N1 La1 C15 75.13(18) . .
C3 La1 C15 142.80(13) . .
O2 La1 C11 128.17(12) 3_557 .
O1 La1 C11 87.21(12) . .
N1 La1 C11 97.59(19) . .
C3 La1 C11 115.26(13) . .
C15 La1 C11 29.02(13) . .
O2 La1 C14 82.14(12) 3_557 .
O1 La1 C14 99.63(11) . .
N1 La1 C14 84.79(19) . .
C3 La1 C14 134.50(12) . .
C15 La1 C14 28.99(12) . .
C11 La1 C14 47.96(13) . .
O2 La1 C1 125.24(12) 3_557 .
O1 La1 C1 78.03(12) . .
N1 La1 C1 104.6(2) . .
C3 La1 C1 47.90(13) . .
C15 La1 C1 125.63(13) . .
C11 La1 C1 102.52(13) . .
C14 La1 C1 150.38(13) . .
O2 La1 C4 77.57(12) 3_557 .
O1 La1 C4 104.69(12) . .
N1 La1 C4 111.33(18) . .
C3 La1 C4 29.38(13) . .
C15 La1 C4 171.16(13) . .
C11 La1 C4 142.14(13) . .
C14 La1 C4 153.71(13) . .
C1 La1 C4 47.86(13) . .
O2 La1 C13 82.36(13) 3_557 .
O1 La1 C13 125.01(12) . .
N1 La1 C13 113.71(19) . .
C3 La1 C13 105.82(13) . .
C15 La1 C13 47.62(14) . .
C11 La1 C13 47.84(14) . .
C14 La1 C13 28.93(13) . .
C1 La1 C13 133.06(14) . .
C4 La1 C13 130.06(13) . .
O2 La1 C12 109.17(13) 3_557 .
O1 La1 C12 116.31(12) . .
N1 La1 C12 122.68(18) . .
C3 La1 C12 95.99(13) . .
C15 La1 C12 47.62(13) . .
C11 La1 C12 29.11(14) . .
C14 La1 C12 47.64(13) . .
C1 La1 C12 106.50(13) . .
C4 La1 C12 125.32(13) . .
C13 La1 C12 28.78(14) . .
O2 La1 C2 116.92(13) 3_557 .
O1 La1 C2 105.50(12) . .
N1 La1 C2 133.6(2) . .
C3 La1 C2 28.92(12) . .
C15 La1 C2 123.24(13) . .
C11 La1 C2 94.39(13) . .
C14 La1 C2 133.33(13) . .
C1 La1 C2 29.07(12) . .
C4 La1 C2 47.95(13) . .
C13 La1 C2 107.47(14) . .
C12 La1 C2 85.81(13) . .
C5 C1 C2 107.8(4) . .
C5 C1 C6 126.1(4) . .
C2 C1 C6 125.8(4) . .
C5 C1 La1 76.6(2) . .
C2 C1 La1 75.9(2) . .
C6 C1 La1 118.1(3) . .
C3 C2 C1 107.6(4) . .
C3 C2 C7 128.1(4) . .
C1 C2 C7 123.5(4) . .
C3 C2 La1 74.1(2) . .
C1 C2 La1 75.0(2) . .
C7 C2 La1 124.9(3) . .
C2 C3 C4 108.5(4) . .
C2 C3 C8 126.7(4) . .
C4 C3 C8 124.7(4) . .
C2 C3 La1 77.0(2) . .
C4 C3 La1 76.3(2) . .
C8 C3 La1 115.9(3) . .
C5 C4 C3 107.5(4) . .
C5 C4 C9 127.2(4) . .
C3 C4 C9 125.2(4) . .
C5 C4 La1 76.7(2) . .
C3 C4 La1 74.3(2) . .
C9 C4 La1 118.9(3) . .
C4 C5 C1 108.5(4) . .
C4 C5 C10 127.6(4) . .
C1 C5 C10 123.7(4) . .
C4 C5 La1 74.7(2) . .
C1 C5 La1 74.5(2) . .
C10 C5 La1 120.5(3) . .
C15 C11 C12 107.4(4) . .
C15 C11 C16 125.1(4) . .
C12 C11 C16 127.5(5) . .
C15 C11 La1 75.5(2) . .
C12 C11 La1 76.2(3) . .
C16 C11 La1 117.0(3) . .
C13 C12 C11 108.1(4) . .
C13 C12 C17 124.9(5) . .
C11 C12 C17 126.1(5) . .
C13 C12 La1 75.3(3) . .
C11 C12 La1 74.7(2) . .
C17 C12 La1 124.8(3) . .
C12 C13 C14 108.3(4) . .
C12 C13 C18 125.1(5) . .
C14 C13 C18 126.5(5) . .
C12 C13 La1 75.9(2) . .
C14 C13 La1 75.2(2) . .
C18 C13 La1 118.1(3) . .
C15 C14 C13 107.7(4) . .
C15 C14 C19 125.4(4) . .
C13 C14 C19 126.7(4) . .
C15 C14 La1 75.4(2) . .
C13 C14 La1 75.9(2) . .
C19 C14 La1 117.9(3) . .
C14 C15 C11 108.6(4) . .
C14 C15 C20 125.0(4) . .
C11 C15 C20 126.2(4) . .
C14 C15 La1 75.6(2) . .
C11 C15 La1 75.5(2) . .
C20 C15 La1 119.9(3) . .
N4 O1 N1 38.2(6) . .
N4 O1 La1 116.1(7) . .
N1 O1 La1 77.9(4) . .
N2 O2 N3 44.6(6) . .
N2 O2 La1 154.2(4) . 3_557
N3 O2 La1 114.8(6) . 3_557
N2 C21 C22 106.8(5) . .
N2 C21 N4 37.3(5) . .
C22 C21 N4 135.8(6) . .
C23 C22 C21 123.2(6) . .
N2 N1 O1 113.4(8) . .
N2 N1 La1 171.8(6) . .
O1 N1 La1 70.6(3) . .
O2 N2 N1 112.0(7) . .
O2 N2 C21 128.1(5) . .
N1 N2 C21 119.6(7) . .
N4 N3 O2 104.7(12) . .
N4 N3 La1 90.8(11) . .
O2 N3 La1 164.2(8) . .
N3 N4 O1 109.7(15) . .
N3 N4 C21 121.6(13) . .
O1 N4 C21 128.6(10) . .

loop_
_geom_bond_atom_site_label_1
_geom_bond_atom_site_label_2
_geom_bond_distance
_geom_bond_site_symmetry_2
La1 Cnt1 2.558 .
La1 Cnt2 2.553 .
La1 O2 2.419(3) 3_557
La1 O1 2.494(3) .
La1 N1 2.585(8) .
La1 C3 2.799(4) .
La1 C15 2.814(4) .
La1 C11 2.814(4) .
La1 C14 2.817(4) .
La1 C1 2.824(4) .
La1 C4 2.826(4) .
La1 C13 2.826(4) .
La1 C12 2.833(4) .
La1 C2 2.835(4) .
C1 C5 1.420(6) .
C1 C2 1.420(6) .
C1 C6 1.512(6) .
C2 C3 1.408(6) .
C2 C7 1.496(6) .
C3 C4 1.426(6) .
C3 C8 1.509(6) .
C4 C5 1.404(6) .
C4 C9 1.497(6) .
C5 C10 1.510(6) .
C11 C15 1.410(6) .
C11 C12 1.419(7) .
C11 C16 1.506(7) .
C12 C13 1.406(7) .
C12 C17 1.502(7) .
C13 C14 1.410(6) .
C13 C18 1.514(7) .
C14 C15 1.409(6) .
C14 C19 1.512(6) .
C15 C20 1.505(6) .
O1 N4 1.274(15) .
O1 N1 1.378(9) .
O2 N2 1.278(7) .
O2 N3 1.507(15) .
O2 La1 2.419(3) 3_557
C21 N2 1.470(7) .
C21 C22 1.473(8) .
C21 N4 1.571(16) .
C22 C23 1.271(9) .
N1 N2 1.291(10) .
N3 N4 1.263(18) .
